data_1532587
loop_
_publ_author_name
'Ikeda, T.'
'Kodaira, T.'
'Nisawa, A.'
'Oh, T.'

_publ_section_title
;
 K(+) ion distribution in zeolite ZK-4's with various Si/Al ratios and the
 contribution of K(+) ions to K cluster formation
;
_journal_name_full 'Microporous and Mesoporous Materials'
_journal_page_first 249
_journal_page_last 261
_journal_volume 57
_journal_year 2003
_chemical_formula_sum 'Al6.5 H1.41 K5.09 O48 Si17.5'
_chemical_name_systematic 'K5.09 H1.41 (Al6.5 Si17.5 O48)'
_space_group_IT_number 221
_symmetry_space_group_name_Hall '-P 4 2 3'
_symmetry_space_group_name_H-M 'P m -3 m'
_cell_angle_alpha 90
_cell_angle_beta 90
_cell_angle_gamma 90
_cell_formula_units_Z 1
_cell_length_a 12.0077
_cell_length_b 12.0077
_cell_length_c 12.0077
_cell_volume 1731.329
_citation_journal_id_ASTM MIMMFJ
_cod_data_source_file Ikeda_MIMMFJ_2003_495.cif
_cod_data_source_block H1.41Al6.5K5.09O48Si17.5
_cod_original_cell_volume 1731.328
_cod_original_formula_sum 'H1.41 Al6.5 K5.09 O48 Si17.5'
_cod_database_code 1532587

loop_
_symmetry_equiv_pos_as_xyz
x,y,z
-y,x,z
-x,-y,z
y,-x,z
x,-y,-z
y,x,-z
-x,y,-z
-y,-x,-z
z,x,y
-x,z,y
-z,-x,y
x,-z,y
z,-x,-y
x,z,-y
-z,x,-y
-x,-z,-y
y,z,x
y,-z,-x
z,y,-x
-y,z,-x
-z,-y,-x
-y,-z,x
z,-y,x
-z,y,x
-x,-y,-z
y,-x,-z
x,y,-z
-y,x,-z
-x,y,z
-y,-x,z
x,-y,z
y,x,z
-z,-x,-y
x,-z,-y
z,x,-y
-x,z,-y
-z,x,y
-x,-z,y
z,-x,y
x,z,y
-y,-z,-x
-y,z,x
-z,-y,x
y,-z,x
z,y,x
y,z,-x
-z,y,-x
z,-y,-x

loop_
_atom_site_label
_atom_site_type_symbol
_atom_site_fract_x
_atom_site_fract_y
_atom_site_fract_z
_atom_site_occupancy
_atom_site_U_iso_or_equiv
K3 K+1 0 0.497 0.523 0.114 0.0
O1 O-2 0 0.2286 0.5 1 0.0
Si1 Si+4 0 0.1844 0.37199 0.7292 0.0
K1 K+1 0.2529 0.2529 0.2529 0.172 0.0
O3 O-2 0.1101 0.1101 0.3478 1 0.0
O2 O-2 0 0.2935 0.2935 1 0.0
K2 K+1 0.1004 0.1004 0.1004 0.122 0.0
Al1 Al+3 0 0.1844 0.37199 0.2708 0.0
